data_1510804
loop_
_publ_author_name
'Aronsson, B.'

_publ_section_title
;
 The crystal structure of Ru B2, Os B2 and Ir B1.35 and some general
 comments on the crystal chemistry of borides in the composition-range Me
 B - Me B3
;
_journal_name_full 'Acta Chemica Scandinavica (1-27,1973-42,1988)'
_journal_page_first 2036
_journal_page_last 2050
_journal_paper_doi 10.3891/acta.chem.scand.17-2036
_journal_volume 17
_journal_year 1963
_chemical_formula_sum 'B2 Os'
_chemical_name_systematic 'Os B2'
_space_group_IT_number 59
_symmetry_space_group_name_Hall 'P 2 2ab -1ab'
_symmetry_space_group_name_H-M 'P m m n :1'
_cell_angle_alpha 90
_cell_angle_beta 90
_cell_angle_gamma 90
_cell_formula_units_Z 2
_cell_length_a 4.684
_cell_length_b 2.872
_cell_length_c 4.076
_cell_volume 54.832
_citation_journal_id_ASTM ACSAA4
_cod_data_source_file boron_308.cif
_cod_data_source_block B2Os1
_cod_original_cell_volume 54.83218
_cod_original_sg_symbol_Hall '-P 2ab 2a (x-1/4,y-1/4,z)'
_cod_original_formula_sum 'B2 Os1'
_cod_database_code 1510804

loop_
_symmetry_equiv_pos_as_xyz
x,y,z
-x,-y,z
x+1/2,-y+1/2,-z
-x+1/2,y+1/2,-z
-x+1/2,-y+1/2,-z
x+1/2,y+1/2,-z
-x,y,z
x,-y,z

loop_
_atom_site_label
_atom_site_type_symbol
_atom_site_fract_x
_atom_site_fract_y
_atom_site_fract_z
_atom_site_occupancy
_atom_site_U_iso_or_equiv
Os1 Os 0 0 0.1535 1 0.0
B1 B 0.808 0 0.632 1 0.0
